data_4063031
_journal_name_full Organometallics
_journal_paper_doi 10.1021/om049835z
_journal_year 2004
_chemical_formula_sum 'C21 H38 Cl2 N2 Zr'
_chemical_formula_weight 480.65
_space_group_IT_number 14
_symmetry_cell_setting monoclinic
_symmetry_space_group_name_Hall '-P 2ybc'
_symmetry_space_group_name_H-M 'P 1 21/c 1'
_cell_angle_alpha 90.00
_cell_angle_beta 110.486(2)
_cell_angle_gamma 90.00
_cell_formula_units_Z 8
_cell_length_a 18.687(3)
_cell_length_b 18.867(3)
_cell_length_c 14.364(2)
_cell_measurement_temperature 193(2)
_cell_volume 4744.0(12)
_diffrn_ambient_temperature 193(2)
_exptl_crystal_density_diffrn 1.346
_cod_depositor_comments
;
The following automatic conversions were performed:
'_symmetry_cell_setting' value 'Monoclinic' changed to 'monoclinic'
according to '/home/saulius/struct/CIF-dictionaries/cif_core.dic'
dictionary named 'cif_core.dic' version 2.4.1 from 2010-06-29.

Automatic conversion script
Id: cif_fix_enum 1527 2010-12-29 10:47:43Z saulius 
;
_cod_original_sg_symbol_H-M 'P 21/c'
_cod_database_code 4063031

loop_
_symmetry_equiv_pos_as_xyz
'x, y, z'
'-x, y+1/2, -z+1/2'
'-x, -y, -z'
'x, -y-1/2, z-1/2'

loop_
_atom_site_label
_atom_site_type_symbol
_atom_site_fract_x
_atom_site_fract_y
_atom_site_fract_z
_atom_site_U_iso_or_equiv
_atom_site_adp_type
_atom_site_occupancy
_atom_site_symmetry_multiplicity
_atom_site_calc_flag
_atom_site_refinement_flags
_atom_site_disorder_assembly
_atom_site_disorder_group
Zr1 Zr 0.41526(2) 0.697192(18) 0.57822(3) 0.02446(11) Uani 1 1 d . A 1
Cl1 Cl 0.31966(7) 0.68452(6) 0.65620(9) 0.0447(3) Uani 1 1 d . A 1
Cl2 Cl 0.51530(7) 0.72803(6) 0.73559(8) 0.0468(3) Uani 1 1 d . A 1
N1 N 0.42942(19) 0.80358(15) 0.5285(2) 0.0265(7) Uani 1 1 d . A 1
N2 N 0.31973(17) 0.75074(18) 0.4532(2) 0.0285(7) Uani 1 1 d . A 1
CT1 C 0.44140(12) 0.58848(9) 0.53420(14) 0.000 Uiso 0.00 1 d P A 1
C1 C 0.4248(3) 0.6105(2) 0.4506(3) 0.0408(10) Uani 1 1 d . A 1
C2 C 0.4986(3) 0.6114(2) 0.5241(4) 0.0395(10) Uani 1 1 d . A 1
C3 C 0.4934(2) 0.5808(2) 0.6127(3) 0.0374(9) Uani 1 1 d . A 1
C4 C 0.4168(2) 0.5607(2) 0.5919(3) 0.0335(9) Uani 1 1 d . A 1
C5 C 0.3734(2) 0.5790(2) 0.4918(3) 0.0336(9) Uani 1 1 d . A 1
C6 C 0.4055(4) 0.6331(3) 0.3425(3) 0.0576(14) Uani 1 1 d . A 1
H6A H 0.3628 0.6044 0.2999 0.086 Uiso 1 1 calc R A 1
H6B H 0.4502 0.6260 0.3228 0.086 Uiso 1 1 calc R A 1
H6C H 0.3910 0.6832 0.3354 0.086 Uiso 1 1 calc R A 1
C7 C 0.5744(3) 0.6253(3) 0.5103(5) 0.0715(18) Uani 1 1 d . A 1
H7A H 0.6075 0.6529 0.5668 0.107 Uiso 1 1 calc R A 1
H7B H 0.5654 0.6520 0.4487 0.107 Uiso 1 1 calc R A 1
H7C H 0.5991 0.5801 0.5067 0.107 Uiso 1 1 calc R A 1
C8 C 0.5602(3) 0.5642(3) 0.7048(4) 0.0622(15) Uani 1 1 d . A 1
H8A H 0.5834 0.5193 0.6957 0.093 Uiso 1 1 calc R A 1
H8B H 0.5428 0.5601 0.7615 0.093 Uiso 1 1 calc R A 1
H8C H 0.5981 0.6023 0.7173 0.093 Uiso 1 1 calc R A 1
C9 C 0.3873(3) 0.5207(2) 0.6619(3) 0.0467(11) Uani 1 1 d . A 1
H9A H 0.3960 0.4699 0.6568 0.070 Uiso 1 1 calc R A 1
H9B H 0.3325 0.5297 0.6442 0.070 Uiso 1 1 calc R A 1
H9C H 0.4144 0.5366 0.7301 0.070 Uiso 1 1 calc R A 1
C10 C 0.2915(3) 0.5583(3) 0.4411(4) 0.0519(12) Uani 1 1 d . A 1
H10A H 0.2621 0.5712 0.4832 0.078 Uiso 1 1 calc R A 1
H10B H 0.2882 0.5070 0.4297 0.078 Uiso 1 1 calc R A 1
H10C H 0.2707 0.5831 0.3773 0.078 Uiso 1 1 calc R A 1
C11 C 0.3520(2) 0.8134(2) 0.4852(3) 0.0289(8) Uani 1 1 d . A 1
C12 C 0.3050(3) 0.8807(2) 0.4904(4) 0.0433(11) Uani 1 1 d . A 1
C13 C 0.2612(3) 0.8635(3) 0.5607(3) 0.0493(12) Uani 1 1 d . A 1
H13A H 0.2974 0.8485 0.6253 0.074 Uiso 1 1 calc R A 1
H13B H 0.2246 0.8253 0.5321 0.074 Uiso 1 1 calc R A 1
H13C H 0.2338 0.9058 0.5693 0.074 Uiso 1 1 calc R A 1
C14 C 0.2515(3) 0.9029(3) 0.3858(4) 0.0588(14) Uani 1 1 d . A 1
H14A H 0.2231 0.9455 0.3908 0.088 Uiso 1 1 calc R A 1
H14B H 0.2155 0.8644 0.3562 0.088 Uiso 1 1 calc R A 1
H14C H 0.2819 0.9128 0.3438 0.088 Uiso 1 1 calc R A 1
C15 C 0.3522(3) 0.9460(3) 0.5406(5) 0.0634(15) Uani 1 1 d . A 1
H15A H 0.3897 0.9322 0.6049 0.095 Uiso 1 1 calc R A 1
H15B H 0.3182 0.9823 0.5506 0.095 Uiso 1 1 calc R A 1
H15C H 0.3788 0.9650 0.4981 0.095 Uiso 1 1 calc R A 1
C16 C 0.4947(2) 0.8490(2) 0.5262(3) 0.0322(9) Uani 1 1 d . A 1
C17 C 0.5569(2) 0.7973(2) 0.5262(4) 0.0422(11) Uani 1 1 d . A 1
H17A H 0.5728 0.7696 0.5877 0.063 Uiso 1 1 calc R A 1
H17B H 0.6008 0.8236 0.5217 0.063 Uiso 1 1 calc R A 1
H17C H 0.5373 0.7654 0.4690 0.063 Uiso 1 1 calc R A 1
C18 C 0.4716(3) 0.8906(2) 0.4272(3) 0.0476(12) Uani 1 1 d . A 1
H18A H 0.5156 0.9177 0.4244 0.071 Uiso 1 1 calc R A 1
H18B H 0.4298 0.9232 0.4231 0.071 Uiso 1 1 calc R A 1
H18C H 0.4548 0.8573 0.3714 0.071 Uiso 1 1 calc R A 1
C19 C 0.5291(3) 0.8974(2) 0.6174(4) 0.0482(12) Uani 1 1 d . A 1
H19A H 0.5360 0.8703 0.6782 0.072 Uiso 1 1 calc R A 1
H19B H 0.4945 0.9373 0.6133 0.072 Uiso 1 1 calc R A 1
H19C H 0.5787 0.9154 0.6189 0.072 Uiso 1 1 calc R A 1
C20 C 0.2373(2) 0.7352(2) 0.4094(3) 0.0349(9) Uani 1 1 d . A 1
H20A H 0.2079 0.7759 0.4206 0.042 Uiso 1 1 calc R A 1
H20B H 0.2252 0.6933 0.4426 0.042 Uiso 1 1 calc R A 1
C21 C 0.2137(2) 0.7210(3) 0.2980(3) 0.0479(11) Uani 1 1 d . A 1
H21A H 0.2247 0.7629 0.2650 0.072 Uiso 1 1 calc R A 1
H21B H 0.1589 0.7106 0.2707 0.072 Uiso 1 1 calc R A 1
H21C H 0.2424 0.6803 0.2870 0.072 Uiso 1 1 calc R A 1
Zr31 Zr 0.08988(2) 0.302641(18) 0.15590(3) 0.02501(11) Uani 1 1 d . B 2
Cl31 Cl 0.17959(8) 0.30411(6) 0.32595(8) 0.0491(3) Uani 1 1 d . B 2
Cl32 Cl -0.01803(7) 0.29771(6) 0.21634(8) 0.0418(3) Uani 1 1 d . B 2
N31 N 0.05706(18) 0.19710(15) 0.0891(2) 0.0269(7) Uani 1 1 d . B 2
N32 N 0.17362(18) 0.23357(18) 0.1242(2) 0.0318(7) Uani 1 1 d . B 2
CT31 C 0.08927(12) 0.40835(10) 0.08474(14) 0.000 Uiso 0.00 1 d P B 2
C31 C 0.1348(2) 0.3884(2) 0.0485(3) 0.0335(9) Uani 1 1 d . B 2
C32 C 0.0543(3) 0.3823(2) 0.0052(3) 0.0371(10) Uani 1 1 d . B 2
C33 C 0.0222(2) 0.4136(2) 0.0719(4) 0.0425(11) Uani 1 1 d . B 2
C34 C 0.0833(3) 0.4362(2) 0.1573(3) 0.0383(10) Uani 1 1 d . B 2
C35 C 0.1518(2) 0.4212(2) 0.1408(3) 0.0351(9) Uani 1 1 d . B 2
C36 C 0.1888(3) 0.3722(3) -0.0064(4) 0.0570(14) Uani 1 1 d . B 2
H36A H 0.2413 0.3702 0.0411 0.085 Uiso 1 1 calc R B 2
H36B H 0.1849 0.4095 -0.0554 0.085 Uiso 1 1 calc R B 2
H36C H 0.1753 0.3265 -0.0403 0.085 Uiso 1 1 calc R B 2
C37 C 0.0147(4) 0.3604(3) -0.1025(3) 0.074(2) Uani 1 1 d . B 2
H37A H -0.0403 0.3558 -0.1163 0.110 Uiso 1 1 calc R B 2
H37B H 0.0352 0.3148 -0.1142 0.110 Uiso 1 1 calc R B 2
H37C H 0.0236 0.3964 -0.1463 0.110 Uiso 1 1 calc R B 2
C38 C -0.0613(3) 0.4269(3) 0.0512(5) 0.0712(19) Uani 1 1 d . B 2
H38A H -0.0764 0.4715 0.0146 0.107 Uiso 1 1 calc R B 2
H38B H -0.0705 0.4299 0.1141 0.107 Uiso 1 1 calc R B 2
H38C H -0.0913 0.3878 0.0113 0.107 Uiso 1 1 calc R B 2
C39 C 0.0786(4) 0.4728(3) 0.2486(4) 0.0713(18) Uani 1 1 d . B 2
H39A H 0.0303 0.4604 0.2569 0.107 Uiso 1 1 calc R B 2
H39B H 0.0811 0.5242 0.2408 0.107 Uiso 1 1 calc R B 2
H39C H 0.1213 0.4574 0.3073 0.107 Uiso 1 1 calc R B 2
C40 C 0.2305(3) 0.4443(3) 0.2087(4) 0.0594(14) Uani 1 1 d . B 2
H40A H 0.2693 0.4237 0.1853 0.089 Uiso 1 1 calc R B 2
H40B H 0.2390 0.4279 0.2765 0.089 Uiso 1 1 calc R B 2
H40C H 0.2339 0.4961 0.2082 0.089 Uiso 1 1 calc R B 2
C41 C 0.1306(2) 0.1760(2) 0.1174(3) 0.0284(8) Uani 1 1 d . B 2
C42 C 0.1623(3) 0.0989(2) 0.1486(3) 0.0373(10) Uani 1 1 d . B 2
C43 C 0.2387(3) 0.1006(3) 0.2381(4) 0.0525(12) Uani 1 1 d . B 2
H43A H 0.2340 0.1330 0.2890 0.079 Uiso 1 1 calc R B 2
H43B H 0.2797 0.1171 0.2157 0.079 Uiso 1 1 calc R B 2
H43C H 0.2507 0.0529 0.2662 0.079 Uiso 1 1 calc R B 2
C44 C 0.1756(3) 0.0626(3) 0.0598(4) 0.0522(12) Uani 1 1 d . B 2
H44A H 0.1954 0.0146 0.0788 0.078 Uiso 1 1 calc R B 2
H44B H 0.2127 0.0901 0.0405 0.078 Uiso 1 1 calc R B 2
H44C H 0.1273 0.0601 0.0036 0.078 Uiso 1 1 calc R B 2
C45 C 0.1091(3) 0.0545(2) 0.1841(4) 0.0491(12) Uani 1 1 d . B 2
H45A H 0.0614 0.0459 0.1285 0.074 Uiso 1 1 calc R B 2
H45B H 0.0979 0.0799 0.2370 0.074 Uiso 1 1 calc R B 2
H45C H 0.1336 0.0092 0.2099 0.074 Uiso 1 1 calc R B 2
C46 C -0.0188(2) 0.1621(2) 0.0335(3) 0.0333(9) Uani 1 1 d . B 2
C47 C -0.0705(2) 0.2215(2) -0.0264(3) 0.0422(10) Uani 1 1 d . B 2
H47A H -0.0736 0.2593 0.0188 0.063 Uiso 1 1 calc R B 2
H47B H -0.1218 0.2025 -0.0615 0.063 Uiso 1 1 calc R B 2
H47C H -0.0494 0.2405 -0.0747 0.063 Uiso 1 1 calc R B 2
C48 C -0.0584(3) 0.1298(2) 0.1007(4) 0.0448(11) Uani 1 1 d . B 2
H48A H -0.0273 0.0908 0.1392 0.067 Uiso 1 1 calc R B 2
H48B H -0.1087 0.1118 0.0597 0.067 Uiso 1 1 calc R B 2
H48C H -0.0643 0.1662 0.1461 0.067 Uiso 1 1 calc R B 2
C49 C -0.0118(3) 0.1086(2) -0.0436(3) 0.0449(11) Uani 1 1 d . B 2
H49A H 0.0188 0.1293 -0.0799 0.067 Uiso 1 1 calc R B 2
H49B H -0.0628 0.0970 -0.0904 0.067 Uiso 1 1 calc R B 2
H49C H 0.0130 0.0653 -0.0096 0.067 Uiso 1 1 calc R B 2
C50 C 0.2578(2) 0.2430(3) 0.1642(3) 0.0409(10) Uani 1 1 d . B 2
H50A H 0.2787 0.2177 0.2285 0.049 Uiso 1 1 calc R B 2
H50B H 0.2694 0.2940 0.1773 0.049 Uiso 1 1 calc R B 2
C51 C 0.2982(2) 0.2161(3) 0.0955(4) 0.0508(12) Uani 1 1 d . B 2
H51A H 0.2996 0.1642 0.0970 0.076 Uiso 1 1 calc R B 2
H51B H 0.3505 0.2346 0.1178 0.076 Uiso 1 1 calc R B 2
H51C H 0.2705 0.2322 0.0275 0.076 Uiso 1 1 calc R B 2

loop_
_atom_site_aniso_label
_atom_site_aniso_U_11
_atom_site_aniso_U_22
_atom_site_aniso_U_33
_atom_site_aniso_U_23
_atom_site_aniso_U_13
_atom_site_aniso_U_12
Zr1 0.0277(2) 0.02229(19) 0.02384(19) -0.00011(13) 0.00952(15) 0.00048(13)
Cl1 0.0482(6) 0.0518(7) 0.0448(6) 0.0080(5) 0.0298(5) 0.0062(5)
Cl2 0.0540(7) 0.0449(6) 0.0296(5) -0.0014(5) -0.0003(5) -0.0031(5)
N1 0.0323(17) 0.0201(15) 0.0252(16) 0.0006(12) 0.0078(13) -0.0001(12)
N2 0.0272(15) 0.0288(17) 0.0270(16) 0.0019(13) 0.0066(13) 0.0016(13)
C1 0.071(3) 0.022(2) 0.037(2) 0.0008(17) 0.029(2) 0.007(2)
C2 0.045(3) 0.024(2) 0.059(3) -0.0030(19) 0.030(2) 0.0044(18)
C3 0.037(2) 0.026(2) 0.047(2) -0.0026(18) 0.0105(19) 0.0053(17)
C4 0.043(2) 0.0222(19) 0.036(2) -0.0031(16) 0.0155(18) -0.0032(16)
C5 0.040(2) 0.027(2) 0.031(2) -0.0018(16) 0.0094(18) -0.0005(17)
C6 0.102(4) 0.044(3) 0.043(3) 0.000(2) 0.045(3) 0.008(3)
C7 0.063(4) 0.047(3) 0.131(6) -0.009(3) 0.067(4) 0.004(3)
C8 0.047(3) 0.049(3) 0.071(4) -0.005(3) -0.004(3) 0.014(2)
C9 0.069(3) 0.036(2) 0.042(2) 0.001(2) 0.028(2) -0.003(2)
C10 0.049(3) 0.041(3) 0.053(3) -0.007(2) 0.001(2) -0.008(2)
C11 0.031(2) 0.029(2) 0.0271(19) 0.0055(15) 0.0098(16) 0.0041(15)
C12 0.042(2) 0.032(2) 0.053(3) 0.002(2) 0.014(2) 0.0096(19)
C13 0.044(3) 0.057(3) 0.047(3) -0.007(2) 0.017(2) 0.018(2)
C14 0.067(3) 0.048(3) 0.064(3) 0.019(3) 0.025(3) 0.024(3)
C15 0.072(4) 0.033(3) 0.093(4) -0.014(3) 0.039(3) 0.006(2)
C16 0.038(2) 0.0248(19) 0.036(2) -0.0032(16) 0.0154(18) -0.0055(16)
C17 0.037(2) 0.039(2) 0.056(3) -0.002(2) 0.023(2) -0.0083(19)
C18 0.071(3) 0.036(2) 0.044(3) 0.002(2) 0.030(2) -0.007(2)
C19 0.051(3) 0.035(2) 0.049(3) -0.010(2) 0.006(2) -0.009(2)
C20 0.029(2) 0.043(2) 0.030(2) 0.0039(18) 0.0071(17) -0.0011(17)
C21 0.033(2) 0.071(3) 0.036(2) 0.004(2) 0.0070(19) -0.005(2)
Zr31 0.0318(2) 0.02156(19) 0.02096(19) 0.00120(13) 0.00837(15) 0.00094(14)
Cl31 0.0633(8) 0.0500(7) 0.0236(5) 0.0013(4) 0.0022(5) 0.0039(5)
Cl32 0.0535(7) 0.0365(6) 0.0472(6) 0.0041(4) 0.0323(5) 0.0039(5)
N31 0.0322(17) 0.0208(15) 0.0285(16) 0.0000(12) 0.0117(14) -0.0007(12)
N32 0.0291(16) 0.0339(19) 0.0302(17) -0.0023(14) 0.0074(14) 0.0021(14)
C31 0.045(2) 0.027(2) 0.032(2) 0.0022(16) 0.0175(18) -0.0041(17)
C32 0.048(2) 0.027(2) 0.027(2) 0.0056(16) 0.0020(18) -0.0098(18)
C33 0.040(2) 0.027(2) 0.058(3) 0.020(2) 0.015(2) 0.0035(18)
C34 0.062(3) 0.021(2) 0.038(2) 0.0020(16) 0.025(2) -0.0002(18)
C35 0.045(2) 0.028(2) 0.032(2) -0.0020(16) 0.0120(18) -0.0079(17)
C36 0.080(4) 0.048(3) 0.062(3) 0.003(2) 0.048(3) 0.001(3)
C37 0.106(5) 0.067(4) 0.025(2) 0.013(2) -0.005(3) -0.045(3)
C38 0.041(3) 0.053(3) 0.120(5) 0.046(3) 0.029(3) 0.014(2)
C39 0.129(6) 0.037(3) 0.068(4) -0.004(3) 0.061(4) 0.010(3)
C40 0.059(3) 0.056(3) 0.050(3) -0.001(2) 0.004(2) -0.022(3)
C41 0.037(2) 0.0282(19) 0.0227(17) -0.0031(15) 0.0133(16) 0.0056(16)
C42 0.050(3) 0.029(2) 0.030(2) 0.0033(16) 0.0096(19) 0.0133(18)
C43 0.051(3) 0.048(3) 0.049(3) 0.013(2) 0.006(2) 0.012(2)
C44 0.055(3) 0.044(3) 0.059(3) -0.016(2) 0.021(2) 0.010(2)
C45 0.066(3) 0.027(2) 0.050(3) 0.009(2) 0.015(2) 0.009(2)
C46 0.034(2) 0.025(2) 0.037(2) -0.0009(16) 0.0079(17) -0.0057(16)
C47 0.036(2) 0.038(2) 0.046(3) 0.004(2) 0.005(2) -0.0033(19)
C48 0.043(3) 0.037(2) 0.056(3) 0.007(2) 0.020(2) -0.0042(19)
C49 0.056(3) 0.031(2) 0.040(2) -0.0033(18) 0.008(2) -0.004(2)
C50 0.033(2) 0.045(3) 0.041(2) -0.006(2) 0.0068(19) 0.0022(19)
C51 0.031(2) 0.074(3) 0.047(3) -0.011(2) 0.013(2) -0.003(2)

loop_
_geom_bond_atom_site_label_1
_geom_bond_atom_site_label_2
_geom_bond_distance
_geom_bond_site_symmetry_2
_geom_bond_publ_flag
Zr1 N1 2.177(3) . ?
Zr1 CT1 2.2498(18) . ?
Zr1 N2 2.278(3) . ?
Zr1 Cl1 2.4298(11) . ?
Zr1 Cl2 2.4465(11) . ?
Zr1 C1 2.509(4) . ?
Zr1 C5 2.538(4) . ?
Zr1 C2 2.549(4) . ?
Zr1 C4 2.582(4) . ?
Zr1 C3 2.588(4) . ?
N1 C11 1.373(5) . ?
N1 C16 1.501(5) . ?
N2 C11 1.334(5) . ?
N2 C20 1.476(5) . ?
C1 C2 1.412(7) . ?
C1 C5 1.423(6) . ?
C1 C6 1.526(6) . ?
C2 C3 1.431(6) . ?
C2 C7 1.520(6) . ?
C3 C4 1.408(6) . ?
C3 C8 1.500(6) . ?
C4 C5 1.424(6) . ?
C4 C9 1.506(6) . ?
C5 C10 1.498(6) . ?
C11 C12 1.559(6) . ?
C12 C15 1.540(7) . ?
C12 C13 1.541(7) . ?
C12 C14 1.543(7) . ?
C16 C17 1.518(6) . ?
C16 C19 1.540(6) . ?
C16 C18 1.548(6) . ?
C20 C21 1.527(6) . ?
Zr31 N31 2.202(3) . ?
Zr31 N32 2.203(3) . ?
Zr31 CT31 2.2394(18) . ?
Zr31 Cl31 2.4313(11) . ?
Zr31 Cl32 2.4607(11) . ?
Zr31 C34 2.523(4) . ?
Zr31 C33 2.524(4) . ?
Zr31 C32 2.526(4) . ?
Zr31 C35 2.563(4) . ?
Zr31 C31 2.571(4) . ?
N31 C41 1.349(5) . ?
N31 C46 1.513(5) . ?
N32 C41 1.334(5) . ?
N32 C50 1.485(5) . ?
C31 C35 1.396(5) . ?
C31 C32 1.417(6) . ?
C31 C36 1.514(6) . ?
C32 C33 1.425(6) . ?
C32 C37 1.519(6) . ?
C33 C34 1.418(6) . ?
C33 C38 1.502(6) . ?
C34 C35 1.408(6) . ?
C34 C39 1.512(6) . ?
C35 C40 1.516(6) . ?
C41 C42 1.576(5) . ?
C42 C45 1.518(7) . ?
C42 C44 1.544(6) . ?
C42 C43 1.552(6) . ?
C46 C47 1.532(6) . ?
C46 C48 1.533(6) . ?
C46 C49 1.537(6) . ?
C50 C51 1.524(6) . ?
